data_4102295
loop_
_publ_author_name
'Amy L. Fuller'
'Lindesay A. S. Scott-Hayward'
'Yang Li'
'Michael B\"uhl'
'Alexandra M. Z. Slawin'
'J. Derek Woollins'

_publ_section_title
;
 Automated Chemical Crystallography
;
_journal_name_full 'Journal of the American Chemical Society'
_journal_page_first 5799
_journal_page_last 5802
_journal_paper_doi 10.1021/ja100247y
_journal_volume 132
_journal_year 2010
_chemical_formula_moiety 'C12 H10 S2 '
_chemical_formula_sum 'C12 H10 S2'
_chemical_formula_weight 218.33
_space_group_IT_number 19
_symmetry_cell_setting orthorhombic
_symmetry_Int_Tables_number 19
_symmetry_space_group_name_Hall 'P 2ac 2ab'
_symmetry_space_group_name_H-M 'P 21 21 21'
_cell_angle_alpha 90.0000
_cell_angle_beta 90.0000
_cell_angle_gamma 90.0000
_cell_formula_units_Z 4
_cell_length_a 5.5363(7)
_cell_length_b 8.0793(11)
_cell_length_c 23.483(3)
_cell_measurement_reflns_used 3033
_cell_measurement_temperature 125.1
_cell_measurement_theta_max 26.3
_cell_measurement_theta_min 1.7
_cell_volume 1050.4(2)
_computing_cell_refinement CrystalClear
_computing_data_collection CrystalClear
_computing_data_reduction CrystalStructure
_computing_publication_material 'CrystalStructure 3.8'
_computing_structure_refinement SHELXL
_computing_structure_solution SIR92
_diffrn_ambient_temperature 125
_diffrn_detector_area_resol_mean 14.63
_diffrn_measured_fraction_theta_full 0.993
_diffrn_measured_fraction_theta_max 0.993
_diffrn_measurement_device_type 'Rigaku Saturn'
_diffrn_measurement_method \w
_diffrn_radiation_type 'Mo K\a'
_diffrn_radiation_wavelength 0.71075
_diffrn_reflns_av_R_equivalents 0.024
_diffrn_reflns_limit_h_max 5
_diffrn_reflns_limit_h_min -6
_diffrn_reflns_limit_k_max 9
_diffrn_reflns_limit_k_min -5
_diffrn_reflns_limit_l_max 29
_diffrn_reflns_limit_l_min -24
_diffrn_reflns_number 3422
_diffrn_reflns_theta_full 25.00
_diffrn_reflns_theta_max 25.00
_exptl_absorpt_coefficient_mu 0.460
_exptl_absorpt_correction_T_max 0.946
_exptl_absorpt_correction_T_min 0.894
_exptl_absorpt_correction_type multi-scan
_exptl_absorpt_process_details 'Jacobson, R. (1998) Private communication'
_exptl_crystal_colour colorless
_exptl_crystal_density_diffrn 1.381
_exptl_crystal_density_method 'not measured'
_exptl_crystal_description prism
_exptl_crystal_F_000 456.00
_exptl_crystal_size_max 0.24
_exptl_crystal_size_mid 0.15
_exptl_crystal_size_min 0.12
_refine_diff_density_max 0.18
_refine_diff_density_min -0.19
_refine_ls_abs_structure_details 'Flack, H. D. (1983), Acta Cryst. A39, 876-881.  645 Friedel Pairs'
_refine_ls_abs_structure_Flack 0.11(9)
_refine_ls_extinction_method none
_refine_ls_goodness_of_fit_ref 1.073
_refine_ls_hydrogen_treatment refall
_refine_ls_number_parameters 128
_refine_ls_number_reflns 1753
_refine_ls_R_factor_gt 0.0293
_refine_ls_shift/su_max 0.0010
_refine_ls_structure_factor_coef Fsqd
_refine_ls_weighting_details 'w = 1/[\s^2^(Fo^2^)+(0.0251P)^2^+0.3888P] where P=(Fo^2^+2Fc^2^)/3'
_refine_ls_weighting_scheme calc
_refine_ls_wR_factor_ref 0.0646
_reflns_number_gt 1719
_reflns_number_total 1753
_reflns_threshold_expression F^2^>2.0\s(F^2^)
_cod_data_source_file ja100247y_si_001_3.cif
_cod_data_source_block 1a
_cod_original_formula_sum 'C12 H10 S2 '
_cod_database_code 4102295

loop_
_symmetry_equiv_pos_site_id
_symmetry_equiv_pos_as_xyz
1 +X,+Y,+Z
2 1/2+X,1/2-Y,-Z
3 -X,1/2+Y,1/2-Z
4 1/2-X,-Y,1/2+Z

loop_
_atom_site_label
_atom_site_type_symbol
_atom_site_fract_x
_atom_site_fract_y
_atom_site_fract_z
_atom_site_U_iso_or_equiv
_atom_site_adp_type
_atom_site_occupancy
_atom_site_symmetry_multiplicity
_atom_site_calc_flag
_atom_site_refinement_flags
S(1) S 0.56640(10) 0.22066(8) 0.55664(2) 0.02533(14) Uani 1.00 1 d .
S(2) S 0.88433(10) 0.28907(8) 0.59259(2) 0.02562(14) Uani 1.00 1 d .
C(1) C 0.5380(4) 0.0031(2) 0.56860(9) 0.0218(5) Uani 1.00 1 d .
C(2) C 0.3306(4) -0.0704(3) 0.54659(9) 0.0243(5) Uani 1.00 1 d .
C(3) C 0.2929(4) -0.2393(2) 0.55441(10) 0.0293(5) Uani 1.00 1 d .
C(4) C 0.4602(4) -0.3330(2) 0.58384(10) 0.0300(5) Uani 1.00 1 d .
C(5) C 0.6664(4) -0.2594(2) 0.60542(10) 0.0291(5) Uani 1.00 1 d .
C(6) C 0.7063(4) -0.0914(2) 0.59782(10) 0.0250(5) Uani 1.00 1 d .
C(7) C 0.8157(3) 0.3223(2) 0.66612(9) 0.0224(5) Uani 1.00 1 d .
C(8) C 0.6142(4) 0.2589(2) 0.69347(9) 0.0260(5) Uani 1.00 1 d .
C(9) C 0.5851(4) 0.2838(3) 0.75132(9) 0.0297(5) Uani 1.00 1 d .
C(10) C 0.7549(4) 0.3720(3) 0.78195(10) 0.0312(5) Uani 1.00 1 d .
C(11) C 0.9545(4) 0.4363(3) 0.75453(10) 0.0324(6) Uani 1.00 1 d .
C(12) C 0.9858(4) 0.4128(3) 0.69659(10) 0.0274(5) Uani 1.00 1 d .
H(2) H 0.2156 -0.0058 0.5264 0.029 Uiso 1.00 1 c R
H(3) H 0.1518 -0.2902 0.5395 0.035 Uiso 1.00 1 c R
H(4) H 0.4336 -0.4481 0.5893 0.036 Uiso 1.00 1 c R
H(5) H 0.7812 -0.3243 0.6256 0.035 Uiso 1.00 1 c R
H(6) H 0.8484 -0.0412 0.6126 0.030 Uiso 1.00 1 c R
H(8) H 0.4965 0.1986 0.6726 0.031 Uiso 1.00 1 c R
H(9) H 0.4473 0.2401 0.7701 0.036 Uiso 1.00 1 c R
H(10) H 0.7344 0.3882 0.8217 0.037 Uiso 1.00 1 c R
H(11) H 1.0712 0.4971 0.7756 0.039 Uiso 1.00 1 c R
H(12) H 1.1225 0.4582 0.6778 0.033 Uiso 1.00 1 c R

loop_
_atom_site_aniso_label
_atom_site_aniso_U_11
_atom_site_aniso_U_22
_atom_site_aniso_U_33
_atom_site_aniso_U_12
_atom_site_aniso_U_13
_atom_site_aniso_U_23
S(1) 0.0330(3) 0.0207(2) 0.0223(2) 0.0003(2) -0.0056(2) 0.0014(2)
S(2) 0.0280(2) 0.0254(2) 0.0234(2) -0.0031(2) 0.0031(2) -0.0008(2)
C(1) 0.0283(12) 0.0218(11) 0.0153(10) 0.0018(9) 0.0035(10) -0.0026(8)
C(2) 0.0263(12) 0.0275(12) 0.0189(11) 0.0039(10) -0.0004(10) -0.0023(9)
C(3) 0.0292(11) 0.0302(13) 0.0285(11) -0.0056(10) 0.0037(11) -0.0098(10)
C(4) 0.0391(14) 0.0187(11) 0.0321(12) 0.0005(10) 0.0114(12) -0.0025(10)
C(5) 0.0334(13) 0.0255(13) 0.0283(11) 0.0083(10) 0.0039(10) 0.0040(9)
C(6) 0.0265(11) 0.0250(12) 0.0237(11) 0.0024(10) 0.0000(11) 0.0019(9)
C(7) 0.0248(11) 0.0194(11) 0.0231(11) 0.0049(9) -0.0008(10) 0.0023(8)
C(8) 0.0257(11) 0.0277(13) 0.0246(11) -0.0014(10) -0.0009(10) -0.0030(9)
C(9) 0.0303(12) 0.0350(12) 0.0238(11) 0.0023(13) 0.0044(10) -0.0001(11)
C(10) 0.0393(14) 0.0342(13) 0.0200(11) 0.0058(11) 0.0003(12) -0.0044(10)
C(11) 0.0364(14) 0.0309(13) 0.0300(12) -0.0031(12) -0.0082(12) -0.0034(11)
C(12) 0.0250(12) 0.0296(13) 0.0277(12) -0.0047(10) -0.0017(11) 0.0037(10)

loop_
_atom_type_symbol
_atom_type_description
_atom_type_scat_dispersion_real
_atom_type_scat_dispersion_imag
_atom_type_scat_source
C C 0.003 0.002
;
International Tables for Crystallography
(1992, Vol. C, Tables 4.2.6.8 and 6.1.1.4)
;
H H 0.000 0.000
;
International Tables for Crystallography
(1992, Vol. C, Table 6.1.1.4)
;
S S 0.125 0.123
;
International Tables for Crystallography
(1992, Vol. C, Tables 4.2.6.8 and 6.1.1.4)
;

loop_
_geom_angle_atom_site_label_1
_geom_angle_atom_site_label_2
_geom_angle_atom_site_label_3
_geom_angle
_geom_angle_publ_flag
S(2) S(1) C(1) 106.19(8) yes
S(1) S(2) C(7) 104.97(7) yes
S(1) C(1) C(2) 115.70(17) yes
S(1) C(1) C(6) 124.07(17) yes
C(2) C(1) C(6) 120.2(2) yes
C(1) C(2) C(3) 119.5(2) yes
C(2) C(3) C(4) 120.2(2) yes
C(3) C(4) C(5) 120.1(2) yes
C(4) C(5) C(6) 120.3(2) yes
C(1) C(6) C(5) 119.7(2) yes
S(2) C(7) C(8) 124.28(16) yes
S(2) C(7) C(12) 115.59(16) yes
C(8) C(7) C(12) 120.1(2) yes
C(7) C(8) C(9) 119.7(2) yes
C(8) C(9) C(10) 120.5(2) yes
C(9) C(10) C(11) 119.7(2) yes
C(10) C(11) C(12) 120.4(2) yes
C(7) C(12) C(11) 119.6(2) yes
C(1) C(2) H(2) 120.3 no
C(3) C(2) H(2) 120.3 no
C(2) C(3) H(3) 119.9 no
C(4) C(3) H(3) 119.9 no
C(3) C(4) H(4) 120.0 no
C(5) C(4) H(4) 120.0 no
C(4) C(5) H(5) 119.8 no
C(6) C(5) H(5) 119.8 no
C(1) C(6) H(6) 120.1 no
C(5) C(6) H(6) 120.2 no
C(7) C(8) H(8) 120.2 no
C(9) C(8) H(8) 120.2 no
C(8) C(9) H(9) 119.7 no
C(10) C(9) H(9) 119.7 no
C(9) C(10) H(10) 120.1 no
C(11) C(10) H(10) 120.1 no
C(10) C(11) H(11) 119.8 no
C(12) C(11) H(11) 119.8 no
C(7) C(12) H(12) 120.2 no
C(11) C(12) H(12) 120.2 no

loop_
_geom_bond_atom_site_label_1
_geom_bond_atom_site_label_2
_geom_bond_distance
_geom_bond_publ_flag
S(1) S(2) 2.0289(7) yes
S(1) C(1) 1.787(2) yes
S(2) C(7) 1.788(2) yes
C(1) C(2) 1.392(3) yes
C(1) C(6) 1.386(3) yes
C(2) C(3) 1.393(3) yes
C(3) C(4) 1.381(3) yes
C(4) C(5) 1.383(3) yes
C(5) C(6) 1.387(3) yes
C(7) C(8) 1.385(3) yes
C(7) C(12) 1.390(3) yes
C(8) C(9) 1.383(3) yes
C(9) C(10) 1.381(3) yes
C(10) C(11) 1.381(3) yes
C(11) C(12) 1.385(3) yes
C(2) H(2) 0.950 no
C(3) H(3) 0.950 no
C(4) H(4) 0.950 no
C(5) H(5) 0.950 no
C(6) H(6) 0.950 no
C(8) H(8) 0.950 no
C(9) H(9) 0.950 no
C(10) H(10) 0.950 no
C(11) H(11) 0.950 no
C(12) H(12) 0.950 no

loop_
_geom_contact_atom_site_label_1
_geom_contact_atom_site_label_2
_geom_contact_distance
_geom_contact_site_symmetry_2
S(1) H(2) 3.129 2_556
S(1) H(4) 2.879 1_565
S(2) H(2) 3.384 1_655
S(2) H(2) 3.427 2_556
S(2) H(4) 3.278 1_565
S(2) H(5) 3.269 1_565
C(1) H(3) 3.130 2_546
C(1) H(10) 3.126 3_646
C(2) H(3) 2.918 2_546
C(2) H(6) 3.095 1_455
C(2) H(10) 3.131 3_646
C(3) H(3) 2.977 2_546
C(3) H(5) 3.360 1_455
C(3) H(6) 3.238 1_455
C(3) H(10) 3.089 3_646
C(4) H(2) 3.224 2_546
C(4) H(3) 3.240 2_546
C(4) H(9) 3.517 3_646
C(4) H(10) 3.045 3_646
C(4) H(12) 3.348 1_445
C(5) H(3) 3.112 1_655
C(5) H(3) 3.427 2_546
C(5) H(9) 2.989 3_646
C(5) H(10) 3.045 3_646
C(6) H(2) 3.353 1_655
C(6) H(3) 3.247 1_655
C(6) H(3) 3.376 2_546
C(6) H(9) 3.492 3_646
C(6) H(10) 3.090 3_646
C(6) H(11) 3.297 3_746
C(7) H(4) 3.343 1_565
C(7) H(5) 3.016 1_565
C(7) H(11) 3.028 3_746
C(8) H(4) 3.549 1_565
C(8) H(10) 3.580 3_646
C(8) H(11) 2.835 3_746
C(8) H(12) 3.184 1_455
C(9) H(11) 3.375 1_455
C(9) H(11) 3.063 3_746
C(9) H(12) 3.395 1_455
C(9) H(12) 3.509 3_746
C(10) H(6) 3.384 3_756
C(10) H(8) 3.169 3_656
C(10) H(9) 3.405 3_656
C(10) H(11) 3.453 3_746
C(10) H(12) 3.540 3_746
C(11) H(6) 3.311 3_756
C(11) H(9) 3.177 1_655
C(11) H(9) 3.363 3_656
C(12) H(5) 2.929 1_565
C(12) H(8) 3.363 1_655
C(12) H(9) 3.385 1_655
C(12) H(11) 3.436 3_746
H(2) S(1) 3.129 2_456
H(2) S(2) 3.384 1_455
H(2) S(2) 3.427 2_456
H(2) C(4) 3.224 2_446
H(2) C(6) 3.353 1_455
H(2) H(3) 3.308 2_546
H(2) H(4) 3.155 2_446
H(2) H(6) 2.883 1_455
H(3) C(1) 3.130 2_446
H(3) C(2) 2.918 2_446
H(3) C(3) 2.977 2_446
H(3) C(4) 3.240 2_446
H(3) C(5) 3.112 1_455
H(3) C(5) 3.427 2_446
H(3) C(6) 3.247 1_455
H(3) C(6) 3.376 2_446
H(3) H(2) 3.308 2_446
H(3) H(3) 3.394 2_446
H(3) H(3) 3.394 2_546
H(3) H(5) 2.894 1_455
H(3) H(6) 3.133 1_455
H(4) S(1) 2.879 1_545
H(4) S(2) 3.278 1_545
H(4) C(7) 3.343 1_545
H(4) C(8) 3.549 1_545
H(4) H(2) 3.155 2_546
H(4) H(8) 3.479 1_545
H(4) H(10) 3.552 3_646
H(4) H(12) 2.804 1_445
H(5) S(2) 3.269 1_545
H(5) C(3) 3.360 1_655
H(5) C(7) 3.016 1_545
H(5) C(12) 2.929 1_545
H(5) H(3) 2.894 1_655
H(5) H(9) 2.805 3_646
H(5) H(10) 3.554 3_646
H(5) H(10) 3.417 3_746
H(5) H(11) 3.578 3_746
H(5) H(12) 2.857 1_545
H(6) C(2) 3.095 1_655
H(6) C(3) 3.238 1_655
H(6) C(10) 3.384 3_746
H(6) C(11) 3.311 3_746
H(6) H(2) 2.883 1_655
H(6) H(3) 3.133 1_655
H(6) H(10) 2.836 3_746
H(6) H(11) 2.683 3_746
H(8) C(10) 3.169 3_646
H(8) C(12) 3.363 1_455
H(8) H(4) 3.479 1_565
H(8) H(10) 2.818 3_646
H(8) H(11) 3.140 3_746
H(8) H(12) 2.950 1_455
H(9) C(4) 3.517 3_656
H(9) C(5) 2.989 3_656
H(9) C(6) 3.492 3_656
H(9) C(10) 3.405 3_646
H(9) C(11) 3.177 1_455
H(9) C(11) 3.363 3_646
H(9) C(12) 3.385 1_455
H(9) H(5) 2.805 3_656
H(9) H(11) 2.944 1_455
H(9) H(11) 3.480 3_746
H(9) H(12) 3.323 1_455
H(9) H(12) 3.515 3_746
H(10) C(1) 3.126 3_656
H(10) C(2) 3.131 3_656
H(10) C(3) 3.089 3_656
H(10) C(4) 3.045 3_656
H(10) C(5) 3.045 3_656
H(10) C(6) 3.090 3_656
H(10) C(8) 3.580 3_656
H(10) H(4) 3.552 3_656
H(10) H(5) 3.554 3_656
H(10) H(5) 3.417 3_756
H(10) H(6) 2.836 3_756
H(10) H(8) 2.818 3_656
H(10) H(12) 3.563 3_746
H(11) C(6) 3.297 3_756
H(11) C(7) 3.028 3_756
H(11) C(8) 2.835 3_756
H(11) C(9) 3.375 1_655
H(11) C(9) 3.063 3_756
H(11) C(10) 3.453 3_756
H(11) C(12) 3.436 3_756
H(11) H(5) 3.578 3_756
H(11) H(6) 2.683 3_756
H(11) H(8) 3.140 3_756
H(11) H(9) 2.944 1_655
H(11) H(9) 3.480 3_756
H(12) C(4) 3.348 1_665
H(12) C(8) 3.184 1_655
H(12) C(9) 3.395 1_655
H(12) C(9) 3.509 3_756
H(12) C(10) 3.540 3_756
H(12) H(4) 2.804 1_665
H(12) H(5) 2.857 1_565
H(12) H(8) 2.950 1_655
H(12) H(9) 3.323 1_655
H(12) H(9) 3.515 3_756
H(12) H(10) 3.563 3_756

loop_
_geom_torsion_atom_site_label_1
_geom_torsion_atom_site_label_2
_geom_torsion_atom_site_label_3
_geom_torsion_atom_site_label_4
_geom_torsion
S(2) S(1) C(1) C(2) -179.42(15)
S(2) S(1) C(1) C(6) 0.8(2)
C(1) S(1) S(2) C(7) -84.13(10)
S(1) S(2) C(7) C(8) 19.6(2)
S(1) S(2) C(7) C(12) -163.02(15)
S(1) C(1) C(2) C(3) -179.44(17)
S(1) C(1) C(6) C(5) 179.28(17)
C(2) C(1) C(6) C(5) -0.5(3)
C(6) C(1) C(2) C(3) 0.3(3)
C(1) C(2) C(3) C(4) 0.1(2)
C(2) C(3) C(4) C(5) -0.3(3)
C(3) C(4) C(5) C(6) 0.2(3)
C(4) C(5) C(6) C(1) 0.2(3)
S(2) C(7) C(8) C(9) 176.22(18)
S(2) C(7) C(12) C(11) -176.26(18)
C(8) C(7) C(12) C(11) 1.2(3)
C(12) C(7) C(8) C(9) -1.0(3)
C(7) C(8) C(9) C(10) 0.2(3)
C(8) C(9) C(10) C(11) 0.3(3)
C(9) C(10) C(11) C(12) -0.1(3)
C(10) C(11) C(12) C(7) -0.6(3)

loop_
_cod_related_entry_id
_cod_related_entry_database
_cod_related_entry_code
1 ChemSpider 12861
